data_7019708
loop_
_publ_author_name
'Neu, Rebecca C.'
'M\'enard, Gabriel'
'Stephan, Douglas W.'

_publ_section_title
;
 Exchange chemistry of tBu(3)P(CO(2))B(C(6)F(5))(2)Cl.
;
_journal_issue 30
_journal_name_full 'Dalton transactions (Cambridge, England : 2003)'
_journal_page_first 9016
_journal_page_last 9018
_journal_paper_doi 10.1039/c2dt30206c
_journal_volume 41
_journal_year 2012
_chemical_formula_sum 'C47 H37 B Cl F20 O2 P Ti'
_chemical_formula_weight 1138.90
_space_group_IT_number 2
_symmetry_cell_setting triclinic
_symmetry_space_group_name_Hall '-P 1'
_symmetry_space_group_name_H-M 'P -1'
_atom_sites_solution_hydrogens geom
_atom_sites_solution_primary direct
_atom_sites_solution_secondary difmap
_audit_creation_method SHELXL-97
_cell_angle_alpha 85.942(4)
_cell_angle_beta 88.205(4)
_cell_angle_gamma 81.850(5)
_cell_formula_units_Z 2
_cell_length_a 10.7349(9)
_cell_length_b 14.4145(12)
_cell_length_c 15.0880(11)
_cell_measurement_reflns_used 5033
_cell_measurement_temperature 150(2)
_cell_measurement_theta_max 23.01
_cell_measurement_theta_min 2.53
_cell_volume 2304.8(3)
_computing_cell_refinement 'Bruker SMART'
_computing_data_collection 'Bruker SMART'
_computing_data_reduction 'Bruker SAINT'
_computing_molecular_graphics 'Bruker SHELXTL'
_computing_publication_material 'Bruker SHELXTL'
_computing_structure_refinement 'SHELXL-97 (Sheldrick, 1997)'
_computing_structure_solution 'SHELXS-97 (Sheldrick, 1990)'
_diffrn_ambient_temperature 150(2)
_diffrn_measured_fraction_theta_full 0.975
_diffrn_measured_fraction_theta_max 0.975
_diffrn_measurement_device_type 'CCD area detector'
_diffrn_measurement_method 'phi and omega scans'
_diffrn_radiation_monochromator graphite
_diffrn_radiation_source 'fine-focus sealed tube'
_diffrn_radiation_type MoK\a
_diffrn_radiation_wavelength 0.71073
_diffrn_reflns_av_R_equivalents 0.0578
_diffrn_reflns_av_sigmaI/netI 0.0833
_diffrn_reflns_limit_h_max 13
_diffrn_reflns_limit_h_min -13
_diffrn_reflns_limit_k_max 18
_diffrn_reflns_limit_k_min -18
_diffrn_reflns_limit_l_max 19
_diffrn_reflns_limit_l_min -19
_diffrn_reflns_number 35285
_diffrn_reflns_theta_full 27.57
_diffrn_reflns_theta_max 27.57
_diffrn_reflns_theta_min 1.90
_exptl_absorpt_coefficient_mu 0.400
_exptl_absorpt_correction_T_max 0.7456
_exptl_absorpt_correction_T_min 0.7056
_exptl_absorpt_correction_type multi-scan
_exptl_absorpt_process_details SADABS
_exptl_crystal_colour orange
_exptl_crystal_density_diffrn 1.641
_exptl_crystal_description block
_exptl_crystal_F_000 1148
_exptl_crystal_size_max 0.15
_exptl_crystal_size_mid 0.14
_exptl_crystal_size_min 0.12
_refine_diff_density_max 0.612
_refine_diff_density_min -0.509
_refine_diff_density_rms 0.071
_refine_ls_extinction_method none
_refine_ls_goodness_of_fit_ref 1.011
_refine_ls_hydrogen_treatment mixed
_refine_ls_matrix_type full
_refine_ls_number_parameters 707
_refine_ls_number_reflns 10393
_refine_ls_number_restraints 0
_refine_ls_restrained_S_all 1.011
_refine_ls_R_factor_all 0.1021
_refine_ls_R_factor_gt 0.0483
_refine_ls_shift/su_max 0.000
_refine_ls_shift/su_mean 0.000
_refine_ls_structure_factor_coef Fsqd
_refine_ls_weighting_details 'calc w=1/[\s^2^(Fo^2^)+(0.0399P)^2^+0.4528P] where P=(Fo^2^+2Fc^2^)/3'
_refine_ls_weighting_scheme calc
_refine_ls_wR_factor_gt 0.0911
_refine_ls_wR_factor_ref 0.1080
_reflns_number_gt 6346
_reflns_number_total 10393
_reflns_threshold_expression >2sigma(I)
_cod_data_source_file c2dt30206c.txt
_cod_data_source_block compound4_C47H37BClF20O2PTi
_cod_depositor_comments
;
The following automatic conversions were performed:

'_symmetry_cell_setting' value 'Triclinic' changed to 'triclinic'
according to /home/saulius/struct/CIF-dictionaries/cif_core.dic
dictionary named 'cif_core.dic' version 2.4.1 from 2010-06-29.

Automatic conversion script
Id: cif_fix_values 1891 2012-01-12 08:04:46Z andrius 
;
_cod_original_sg_symbol_H-M P-1
_cod_database_code 7019708

loop_
_symmetry_equiv_pos_as_xyz
'x, y, z'
'-x, -y, -z'

loop_
_atom_site_label
_atom_site_type_symbol
_atom_site_fract_x
_atom_site_fract_y
_atom_site_fract_z
_atom_site_U_iso_or_equiv
_atom_site_adp_type
_atom_site_occupancy
_atom_site_symmetry_multiplicity
_atom_site_calc_flag
_atom_site_refinement_flags
Ti1 Ti 0.46903(5) 0.43578(3) 0.24380(3) 0.02196(13) Uani 1 1 d .
P1 P 0.26754(7) 0.16576(5) 0.28294(5) 0.02028(17) Uani 1 1 d .
F1 F 0.23687(14) 0.35232(10) 0.89193(10) 0.0284(4) Uani 1 1 d .
F2 F 0.10718(15) 0.42721(11) 1.02686(10) 0.0316(4) Uani 1 1 d .
F3 F -0.13095(15) 0.39130(11) 1.06605(10) 0.0342(4) Uani 1 1 d .
F4 F -0.23720(14) 0.27603(11) 0.96420(10) 0.0298(4) Uani 1 1 d .
F5 F -0.10096(13) 0.18672(10) 0.83650(10) 0.0263(4) Uani 1 1 d .
F6 F 0.09886(15) 0.08054(11) 0.93850(10) 0.0305(4) Uani 1 1 d .
F7 F 0.14059(16) -0.10336(11) 0.94987(11) 0.0399(4) Uani 1 1 d .
F8 F 0.22394(15) -0.20103(11) 0.80655(12) 0.0371(4) Uani 1 1 d .
F9 F 0.26828(15) -0.10447(11) 0.64809(11) 0.0348(4) Uani 1 1 d .
F10 F 0.23111(14) 0.08217(10) 0.63537(10) 0.0273(4) Uani 1 1 d .
F11 F -0.03136(14) 0.11848(10) 0.65577(10) 0.0288(4) Uani 1 1 d .
F12 F -0.18291(15) 0.20964(12) 0.53482(10) 0.0356(4) Uani 1 1 d .
F13 F -0.19073(16) 0.39826(12) 0.49840(11) 0.0413(5) Uani 1 1 d .
F14 F -0.03794(16) 0.49328(11) 0.58893(11) 0.0358(4) Uani 1 1 d .
F15 F 0.11869(14) 0.40315(10) 0.70986(10) 0.0271(4) Uani 1 1 d .
F16 F 0.29013(14) 0.27830(11) 0.60403(10) 0.0267(4) Uani 1 1 d .
F17 F 0.53539(14) 0.27623(11) 0.58953(11) 0.0340(4) Uani 1 1 d .
F18 F 0.68612(14) 0.22255(12) 0.73126(12) 0.0392(4) Uani 1 1 d .
F19 F 0.58145(15) 0.16962(12) 0.89101(11) 0.0385(4) Uani 1 1 d .
F20 F 0.33484(14) 0.16534(11) 0.90648(10) 0.0291(4) Uani 1 1 d .
O1 O 0.37776(17) 0.32321(12) 0.26674(12) 0.0244(4) Uani 1 1 d .
O2 O 0.49740(18) 0.19317(14) 0.22383(14) 0.0345(5) Uani 1 1 d .
C1 C 0.6132(3) 0.3427(3) 0.3428(2) 0.0397(9) Uani 1 1 d .
C2 C 0.6807(3) 0.4014(2) 0.2901(3) 0.0410(8) Uani 1 1 d .
C3 C 0.6339(3) 0.4950(2) 0.3096(2) 0.0417(9) Uani 1 1 d .
C4 C 0.5423(4) 0.4915(2) 0.3757(2) 0.0448(9) Uani 1 1 d .
C5 C 0.5259(4) 0.3971(2) 0.3949(2) 0.0421(9) Uani 1 1 d .
C6 C 0.5638(3) 0.3897(2) 0.1082(2) 0.0337(8) Uani 1 1 d .
C7 C 0.5848(3) 0.4827(2) 0.1168(2) 0.0358(8) Uani 1 1 d .
C11 C 0.4004(3) 0.23659(19) 0.25251(17) 0.0229(6) Uani 1 1 d .
C12 C 0.3422(3) 0.07865(19) 0.37069(18) 0.0285(7) Uani 1 1 d .
C13 C 0.4178(3) 0.1277(2) 0.43365(19) 0.0331(7) Uani 1 1 d .
H13A H 0.3618 0.1777 0.4613 0.050 Uiso 1 1 calc R
H13B H 0.4850 0.1547 0.3998 0.050 Uiso 1 1 calc R
H13C H 0.4549 0.0818 0.4799 0.050 Uiso 1 1 calc R
C14 C 0.4367(3) 0.0034(2) 0.3276(2) 0.0387(8) Uani 1 1 d .
H14A H 0.4824 -0.0374 0.3742 0.058 Uiso 1 1 calc R
H14B H 0.4966 0.0340 0.2895 0.058 Uiso 1 1 calc R
H14C H 0.3913 -0.0344 0.2917 0.058 Uiso 1 1 calc R
C15 C 0.2451(3) 0.0286(2) 0.4254(2) 0.0390(8) Uani 1 1 d .
H15A H 0.1941 -0.0003 0.3853 0.059 Uiso 1 1 calc R
H15B H 0.1903 0.0744 0.4593 0.059 Uiso 1 1 calc R
H15C H 0.2888 -0.0201 0.4665 0.059 Uiso 1 1 calc R
C16 C 0.1278(3) 0.2461(2) 0.32721(18) 0.0268(7) Uani 1 1 d .
C17 C 0.0125(3) 0.1955(2) 0.3399(2) 0.0393(8) Uani 1 1 d .
H17A H 0.0326 0.1391 0.3799 0.059 Uiso 1 1 calc R
H17B H -0.0122 0.1776 0.2823 0.059 Uiso 1 1 calc R
H17C H -0.0569 0.2374 0.3658 0.059 Uiso 1 1 calc R
C18 C 0.0929(3) 0.3356(2) 0.2650(2) 0.0348(8) Uani 1 1 d .
H18A H 0.0656 0.3179 0.2079 0.052 Uiso 1 1 calc R
H18B H 0.1666 0.3684 0.2552 0.052 Uiso 1 1 calc R
H18C H 0.0245 0.3771 0.2925 0.052 Uiso 1 1 calc R
C19 C 0.1616(3) 0.2789(2) 0.41728(19) 0.0327(7) Uani 1 1 d .
H19A H 0.0925 0.3246 0.4383 0.049 Uiso 1 1 calc R
H19B H 0.2386 0.3083 0.4102 0.049 Uiso 1 1 calc R
H19C H 0.1753 0.2247 0.4606 0.049 Uiso 1 1 calc R
C20 C 0.2326(3) 0.1104(2) 0.17826(18) 0.0280(7) Uani 1 1 d .
C21 C 0.1611(3) 0.0263(2) 0.2001(2) 0.0368(8) Uani 1 1 d .
H21A H 0.0877 0.0454 0.2382 0.055 Uiso 1 1 calc R
H21B H 0.2168 -0.0246 0.2312 0.055 Uiso 1 1 calc R
H21C H 0.1333 0.0045 0.1449 0.055 Uiso 1 1 calc R
C22 C 0.1503(3) 0.1839(2) 0.1192(2) 0.0377(8) Uani 1 1 d .
H22A H 0.1900 0.2412 0.1109 0.057 Uiso 1 1 calc R
H22B H 0.0671 0.1984 0.1475 0.057 Uiso 1 1 calc R
H22C H 0.1413 0.1591 0.0612 0.057 Uiso 1 1 calc R
C23 C 0.3515(3) 0.0783(2) 0.12344(19) 0.0363(8) Uani 1 1 d .
H23A H 0.3288 0.0463 0.0723 0.054 Uiso 1 1 calc R
H23B H 0.4102 0.0349 0.1605 0.054 Uiso 1 1 calc R
H23C H 0.3916 0.1330 0.1025 0.054 Uiso 1 1 calc R
C24 C 0.0765(2) 0.26217(17) 0.85736(16) 0.0176(6) Uani 1 1 d .
C25 C 0.1204(2) 0.32667(18) 0.90784(18) 0.0206(6) Uani 1 1 d .
C26 C 0.0537(3) 0.36927(18) 0.97688(17) 0.0217(6) Uani 1 1 d .
C27 C -0.0658(3) 0.35186(19) 0.99735(17) 0.0235(6) Uani 1 1 d .
C28 C -0.1177(2) 0.29173(19) 0.94699(18) 0.0222(6) Uani 1 1 d .
C29 C -0.0463(2) 0.24832(18) 0.88065(17) 0.0204(6) Uani 1 1 d .
C30 C 0.1590(2) 0.09325(18) 0.78519(17) 0.0188(6) Uani 1 1 d .
C31 C 0.1408(2) 0.03993(19) 0.86301(18) 0.0217(6) Uani 1 1 d .
C32 C 0.1632(3) -0.05709(19) 0.87144(19) 0.0257(7) Uani 1 1 d .
C33 C 0.2063(3) -0.10604(19) 0.7997(2) 0.0273(7) Uani 1 1 d .
C34 C 0.2273(3) -0.05732(19) 0.72044(19) 0.0257(7) Uani 1 1 d .
C35 C 0.2053(2) 0.03889(19) 0.71524(17) 0.0208(6) Uani 1 1 d .
C36 C 0.0567(2) 0.25483(18) 0.68815(17) 0.0187(6) Uani 1 1 d .
C37 C -0.0252(2) 0.21209(19) 0.64108(18) 0.0222(6) Uani 1 1 d .
C38 C -0.1065(2) 0.2579(2) 0.57801(18) 0.0242(6) Uani 1 1 d .
C39 C -0.1110(3) 0.3527(2) 0.55925(18) 0.0255(7) Uani 1 1 d .
C40 C -0.0335(3) 0.39986(19) 0.60488(18) 0.0250(6) Uani 1 1 d .
C41 C 0.0463(2) 0.35121(19) 0.66612(17) 0.0214(6) Uani 1 1 d .
C42 C 0.2963(2) 0.22436(17) 0.75741(17) 0.0182(6) Uani 1 1 d .
C43 C 0.3558(2) 0.25139(18) 0.67886(17) 0.0205(6) Uani 1 1 d .
C44 C 0.4846(3) 0.25164(18) 0.66963(18) 0.0231(6) Uani 1 1 d .
C45 C 0.5614(2) 0.22510(19) 0.7401(2) 0.0269(7) Uani 1 1 d .
C46 C 0.5080(3) 0.19704(19) 0.82008(19) 0.0257(7) Uani 1 1 d .
C47 C 0.3799(3) 0.19657(18) 0.82623(18) 0.0226(6) Uani 1 1 d .
Cl Cl 0.29589(8) 0.53987(6) 0.28538(6) 0.0452(2) Uani 1 1 d .
B1 B 0.1467(3) 0.2090(2) 0.7714(2) 0.0192(7) Uani 1 1 d .
C8 C 0.4685(3) 0.5393(2) 0.1148(2) 0.0382(8) Uani 1 1 d .
C10 C 0.4346(3) 0.3916(2) 0.09675(19) 0.0370(8) Uani 1 1 d .
C9 C 0.3752(3) 0.4828(3) 0.1021(2) 0.0403(8) Uani 1 1 d .
H8A H 0.455(3) 0.604(2) 0.125(2) 0.059(11) Uiso 1 1 d .
H1A H 0.619(3) 0.277(2) 0.343(2) 0.047(10) Uiso 1 1 d .
H4A H 0.489(3) 0.539(2) 0.3966(18) 0.029(9) Uiso 1 1 d .
H3A H 0.662(3) 0.551(2) 0.281(2) 0.047(10) Uiso 1 1 d .
H9A H 0.286(3) 0.502(2) 0.102(2) 0.044(10) Uiso 1 1 d .
H10A H 0.393(3) 0.339(2) 0.0886(18) 0.033(8) Uiso 1 1 d .
H6A H 0.620(3) 0.336(2) 0.1103(18) 0.028(8) Uiso 1 1 d .
H5A H 0.458(3) 0.380(2) 0.432(2) 0.060(11) Uiso 1 1 d .
H7A H 0.668(3) 0.500(2) 0.124(2) 0.059(11) Uiso 1 1 d .
H2A H 0.747(3) 0.386(3) 0.245(2) 0.073(13) Uiso 1 1 d .

loop_
_atom_site_aniso_label
_atom_site_aniso_U_11
_atom_site_aniso_U_22
_atom_site_aniso_U_33
_atom_site_aniso_U_23
_atom_site_aniso_U_13
_atom_site_aniso_U_12
Ti1 0.0230(3) 0.0196(3) 0.0238(3) -0.0029(2) 0.0028(2) -0.0050(2)
P1 0.0232(4) 0.0206(4) 0.0181(4) -0.0018(3) -0.0026(3) -0.0058(3)
F1 0.0239(9) 0.0284(9) 0.0367(10) -0.0111(8) 0.0035(7) -0.0131(7)
F2 0.0351(10) 0.0289(9) 0.0334(9) -0.0149(8) -0.0059(8) -0.0055(8)
F3 0.0343(10) 0.0364(10) 0.0312(10) -0.0119(8) 0.0089(8) 0.0001(8)
F4 0.0193(8) 0.0323(10) 0.0373(10) -0.0021(8) 0.0064(7) -0.0038(7)
F5 0.0228(9) 0.0288(9) 0.0306(9) -0.0084(7) -0.0004(7) -0.0123(7)
F6 0.0418(10) 0.0270(9) 0.0227(9) -0.0023(7) 0.0044(7) -0.0052(8)
F7 0.0492(11) 0.0295(10) 0.0385(11) 0.0135(8) 0.0050(9) -0.0065(8)
F8 0.0357(10) 0.0169(9) 0.0577(12) 0.0007(8) -0.0050(9) -0.0013(7)
F9 0.0394(10) 0.0269(9) 0.0373(10) -0.0138(8) 0.0015(8) 0.0033(8)
F10 0.0338(9) 0.0255(9) 0.0226(9) -0.0026(7) 0.0053(7) -0.0045(7)
F11 0.0310(9) 0.0243(9) 0.0339(9) -0.0031(7) -0.0075(7) -0.0117(7)
F12 0.0313(10) 0.0445(11) 0.0337(10) -0.0059(8) -0.0103(8) -0.0107(8)
F13 0.0419(11) 0.0455(11) 0.0333(10) 0.0065(9) -0.0151(8) 0.0032(9)
F14 0.0465(11) 0.0238(9) 0.0350(10) 0.0042(8) 0.0012(8) -0.0009(8)
F15 0.0286(9) 0.0231(9) 0.0314(9) -0.0011(7) -0.0018(7) -0.0098(7)
F16 0.0246(9) 0.0332(10) 0.0217(9) 0.0018(7) 0.0000(7) -0.0043(7)
F17 0.0270(9) 0.0381(10) 0.0358(10) 0.0020(8) 0.0114(8) -0.0058(8)
F18 0.0162(9) 0.0430(11) 0.0583(12) 0.0017(9) -0.0013(8) -0.0066(8)
F19 0.0269(9) 0.0446(11) 0.0448(11) 0.0037(9) -0.0148(8) -0.0079(8)
F20 0.0304(9) 0.0343(10) 0.0235(9) 0.0030(7) -0.0018(7) -0.0090(8)
O1 0.0291(11) 0.0210(11) 0.0247(10) -0.0021(8) 0.0031(9) -0.0098(9)
O2 0.0281(12) 0.0292(12) 0.0464(13) -0.0075(10) 0.0048(10) -0.0029(10)
C1 0.044(2) 0.0304(19) 0.046(2) 0.0001(17) -0.0241(17) -0.0072(17)
C2 0.0300(19) 0.039(2) 0.056(2) -0.0031(18) -0.0128(18) -0.0095(16)
C3 0.047(2) 0.032(2) 0.051(2) 0.0001(17) -0.0153(18) -0.0205(17)
C4 0.070(3) 0.031(2) 0.037(2) -0.0114(17) -0.0123(19) -0.0112(19)
C5 0.059(2) 0.045(2) 0.0273(18) -0.0023(16) -0.0119(17) -0.0199(19)
C6 0.045(2) 0.0280(18) 0.0261(17) 0.0003(14) 0.0117(15) -0.0014(16)
C7 0.035(2) 0.040(2) 0.0334(18) 0.0042(15) 0.0108(15) -0.0167(17)
C11 0.0334(17) 0.0189(15) 0.0167(14) 0.0003(12) -0.0047(12) -0.0043(13)
C12 0.0404(18) 0.0216(16) 0.0244(16) 0.0016(13) -0.0064(14) -0.0075(14)
C13 0.0396(19) 0.0344(18) 0.0253(16) 0.0025(14) -0.0135(14) -0.0047(15)
C14 0.052(2) 0.0224(17) 0.0394(19) -0.0016(14) -0.0176(16) 0.0059(15)
C15 0.059(2) 0.0329(19) 0.0268(17) 0.0097(14) -0.0100(16) -0.0174(17)
C16 0.0230(16) 0.0304(17) 0.0288(16) -0.0089(14) -0.0002(13) -0.0065(13)
C17 0.0340(19) 0.047(2) 0.0389(19) -0.0035(16) 0.0035(15) -0.0121(16)
C18 0.0309(18) 0.0320(18) 0.0392(19) 0.0002(15) -0.0062(14) 0.0033(14)
C19 0.0318(17) 0.0369(18) 0.0302(17) -0.0126(14) 0.0044(14) -0.0038(14)
C20 0.0394(18) 0.0243(16) 0.0223(15) -0.0043(13) -0.0073(13) -0.0085(14)
C21 0.050(2) 0.0297(17) 0.0355(18) -0.0053(15) -0.0104(15) -0.0167(15)
C22 0.056(2) 0.0319(18) 0.0269(17) -0.0022(14) -0.0180(15) -0.0078(16)
C23 0.051(2) 0.0347(18) 0.0251(17) -0.0103(14) 0.0008(15) -0.0103(16)
C24 0.0190(14) 0.0161(14) 0.0176(13) 0.0007(11) -0.0013(11) -0.0027(11)
C25 0.0159(14) 0.0211(15) 0.0254(15) -0.0008(12) 0.0009(12) -0.0052(12)
C26 0.0274(16) 0.0170(14) 0.0218(15) -0.0027(12) -0.0056(12) -0.0053(12)
C27 0.0259(16) 0.0229(15) 0.0194(14) -0.0023(12) 0.0044(12) 0.0042(12)
C28 0.0164(14) 0.0219(15) 0.0275(15) 0.0030(12) 0.0026(12) -0.0035(12)
C29 0.0234(15) 0.0171(14) 0.0210(14) -0.0008(12) -0.0013(12) -0.0037(12)
C30 0.0151(14) 0.0203(14) 0.0219(14) -0.0023(12) -0.0012(11) -0.0054(11)
C31 0.0203(15) 0.0219(15) 0.0241(15) -0.0056(13) -0.0010(12) -0.0052(12)
C32 0.0232(15) 0.0240(16) 0.0304(17) 0.0062(13) -0.0029(13) -0.0085(13)
C33 0.0237(16) 0.0161(15) 0.0420(19) -0.0006(14) -0.0065(14) -0.0016(12)
C34 0.0213(15) 0.0242(16) 0.0318(17) -0.0078(14) -0.0006(13) -0.0011(12)
C35 0.0191(14) 0.0222(15) 0.0218(15) 0.0000(12) -0.0014(12) -0.0059(12)
C36 0.0173(14) 0.0213(15) 0.0174(14) -0.0016(11) 0.0035(11) -0.0035(11)
C37 0.0205(15) 0.0215(15) 0.0256(15) -0.0028(12) 0.0037(12) -0.0064(12)
C38 0.0189(15) 0.0343(17) 0.0216(15) -0.0071(13) -0.0008(12) -0.0080(13)
C39 0.0227(15) 0.0349(18) 0.0167(14) 0.0019(13) 0.0000(12) 0.0015(13)
C40 0.0274(16) 0.0218(16) 0.0244(16) 0.0012(13) 0.0070(13) -0.0019(13)
C41 0.0174(14) 0.0267(16) 0.0219(15) -0.0058(13) 0.0009(12) -0.0075(12)
C42 0.0182(14) 0.0153(14) 0.0219(14) -0.0032(11) -0.0011(11) -0.0040(11)
C43 0.0228(15) 0.0150(14) 0.0237(15) -0.0016(12) -0.0035(12) -0.0012(11)
C44 0.0217(15) 0.0184(15) 0.0297(16) -0.0035(13) 0.0073(13) -0.0049(12)
C45 0.0151(15) 0.0216(15) 0.0448(19) -0.0059(14) 0.0021(14) -0.0039(12)
C46 0.0215(15) 0.0225(15) 0.0341(17) -0.0047(13) -0.0088(13) -0.0030(12)
C47 0.0267(16) 0.0192(15) 0.0230(15) -0.0035(12) 0.0035(13) -0.0064(12)
Cl 0.0382(5) 0.0318(4) 0.0641(6) -0.0122(4) 0.0205(4) -0.0002(4)
B1 0.0194(16) 0.0198(16) 0.0198(16) -0.0047(13) 0.0017(13) -0.0063(13)
C8 0.056(2) 0.0253(18) 0.0325(19) 0.0053(15) 0.0067(16) -0.0080(17)
C10 0.053(2) 0.040(2) 0.0223(17) 0.0021(15) 0.0003(15) -0.0241(18)
C9 0.040(2) 0.048(2) 0.0322(19) 0.0104(16) -0.0033(16) -0.0076(18)

loop_
_atom_type_symbol
_atom_type_description
_atom_type_scat_dispersion_real
_atom_type_scat_dispersion_imag
_atom_type_scat_source
C C 0.0033 0.0016 'International Tables Vol C Tables 4.2.6.8 and 6.1.1.4'
H H 0.0000 0.0000 'International Tables Vol C Tables 4.2.6.8 and 6.1.1.4'
B B 0.0013 0.0007 'International Tables Vol C Tables 4.2.6.8 and 6.1.1.4'
O O 0.0106 0.0060 'International Tables Vol C Tables 4.2.6.8 and 6.1.1.4'
F F 0.0171 0.0103 'International Tables Vol C Tables 4.2.6.8 and 6.1.1.4'
P P 0.1023 0.0942 'International Tables Vol C Tables 4.2.6.8 and 6.1.1.4'
Ti Ti 0.2776 0.4457 'International Tables Vol C Tables 4.2.6.8 and 6.1.1.4'
Cl Cl 0.1484 0.1585 'International Tables Vol C Tables 4.2.6.8 and 6.1.1.4'

loop_
_geom_angle_atom_site_label_1
_geom_angle_atom_site_label_2
_geom_angle_atom_site_label_3
_geom_angle
O1 Ti1 Cl 93.09(6)
O1 Ti1 C3 136.07(11)
Cl Ti1 C3 101.82(9)
O1 Ti1 C6 95.78(9)
Cl Ti1 C6 135.49(9)
C3 Ti1 C6 101.42(13)
O1 Ti1 C7 129.83(10)
Cl Ti1 C7 116.57(9)
C3 Ti1 C7 78.98(13)
C6 Ti1 C7 34.69(11)
O1 Ti1 C8 128.59(10)
Cl Ti1 C8 83.65(9)
C3 Ti1 C8 94.28(13)
C6 Ti1 C8 57.20(12)
C7 Ti1 C8 34.22(11)
O1 Ti1 C2 111.15(10)
Cl Ti1 C2 134.58(9)
C3 Ti1 C2 34.99(11)
C6 Ti1 C2 81.33(13)
C7 Ti1 C2 76.87(13)
C8 Ti1 C2 106.83(13)
O1 Ti1 C5 81.72(10)
Cl Ti1 C5 91.72(10)
C3 Ti1 C5 57.03(13)
C6 Ti1 C5 132.70(13)
C7 Ti1 C5 132.26(13)
C8 Ti1 C5 149.44(12)
C2 Ti1 C5 56.78(13)
O1 Ti1 C1 80.75(10)
Cl Ti1 C1 125.70(9)
C3 Ti1 C1 56.95(12)
C6 Ti1 C1 98.79(13)
C7 Ti1 C1 107.70(13)
C8 Ti1 C1 140.20(13)
C2 Ti1 C1 33.81(11)
C5 Ti1 C1 33.99(12)
O1 Ti1 C4 113.70(10)
Cl Ti1 C4 78.62(10)
C3 Ti1 C4 33.89(12)
C6 Ti1 C4 134.71(13)
C7 Ti1 C4 111.36(13)
C8 Ti1 C4 115.76(12)
C2 Ti1 C4 56.76(14)
C5 Ti1 C4 34.19(11)
C1 Ti1 C4 56.31(12)
O1 Ti1 C9 94.71(10)
Cl Ti1 C9 79.01(9)
C3 Ti1 C9 128.47(13)
C6 Ti1 C9 56.86(12)
C7 Ti1 C9 56.81(12)
C8 Ti1 C9 34.20(11)
C2 Ti1 C9 133.05(13)
C5 Ti1 C9 169.91(13)
C1 Ti1 C9 154.89(13)
C4 Ti1 C9 144.48(12)
O1 Ti1 C10 76.81(9)
Cl Ti1 C10 107.90(9)
C3 Ti1 C10 134.00(13)
C6 Ti1 C10 34.20(11)
C7 Ti1 C10 56.59(11)
C8 Ti1 C10 56.19(12)
C2 Ti1 C10 114.59(13)
C5 Ti1 C10 151.44(12)
C1 Ti1 C10 122.48(12)
C4 Ti1 C10 167.77(13)
C9 Ti1 C10 33.45(11)
C12 P1 C20 113.32(13)
C12 P1 C16 112.67(13)
C20 P1 C16 113.16(13)
C12 P1 C11 101.36(12)
C20 P1 C11 106.11(12)
C16 P1 C11 109.24(12)
C11 O1 Ti1 135.77(18)
C2 C1 C5 109.0(3)
C2 C1 Ti1 72.51(19)
C5 C1 Ti1 72.97(19)
C1 C2 C3 107.3(3)
C1 C2 Ti1 73.67(19)
C3 C2 Ti1 71.51(19)
C4 C3 C2 107.9(3)
C4 C3 Ti1 74.88(19)
C2 C3 Ti1 73.50(18)
C3 C4 C5 108.4(3)
C3 C4 Ti1 71.23(19)
C5 C4 Ti1 72.65(18)
C1 C5 C4 107.3(3)
C1 C5 Ti1 73.04(19)
C4 C5 Ti1 73.16(19)
C10 C6 C7 107.3(3)
C10 C6 Ti1 74.97(18)
C7 C6 Ti1 73.02(17)
C8 C7 C6 107.8(3)
C8 C7 Ti1 73.10(18)
C6 C7 Ti1 72.28(17)
O2 C11 O1 128.2(3)
O2 C11 P1 116.3(2)
O1 C11 P1 115.5(2)
C15 C12 C13 109.2(2)
C15 C12 C14 108.1(2)
C13 C12 C14 106.6(2)
C15 C12 P1 112.5(2)
C13 C12 P1 110.20(19)
C14 C12 P1 110.09(19)
C17 C16 C19 109.1(2)
C17 C16 C18 108.4(2)
C19 C16 C18 106.9(2)
C17 C16 P1 111.1(2)
C19 C16 P1 108.95(19)
C18 C16 P1 112.29(19)
C22 C20 C23 106.7(2)
C22 C20 C21 108.6(2)
C23 C20 C21 109.0(2)
C22 C20 P1 108.59(19)
C23 C20 P1 112.8(2)
C21 C20 P1 110.92(19)
C25 C24 C29 112.6(2)
C25 C24 B1 128.4(2)
C29 C24 B1 118.8(2)
F1 C25 C26 114.7(2)
F1 C25 C24 121.0(2)
C26 C25 C24 124.3(2)
F2 C26 C27 119.2(2)
F2 C26 C25 120.5(2)
C27 C26 C25 120.3(2)
F3 C27 C26 120.9(2)
F3 C27 C28 120.7(2)
C26 C27 C28 118.4(2)
F4 C28 C29 121.3(2)
F4 C28 C27 119.4(2)
C29 C28 C27 119.3(2)
F5 C29 C28 116.3(2)
F5 C29 C24 118.8(2)
C28 C29 C24 124.9(2)
C31 C30 C35 112.9(2)
C31 C30 B1 127.4(2)
C35 C30 B1 119.4(2)
F6 C31 C30 121.3(2)
F6 C31 C32 114.4(2)
C30 C31 C32 124.3(2)
F7 C32 C33 120.1(2)
F7 C32 C31 120.1(2)
C33 C32 C31 119.8(3)
F8 C33 C32 120.1(3)
F8 C33 C34 120.9(3)
C32 C33 C34 119.0(3)
F9 C34 C35 120.7(2)
F9 C34 C33 120.0(2)
C35 C34 C33 119.4(2)
F10 C35 C34 116.0(2)
F10 C35 C30 119.3(2)
C34 C35 C30 124.7(3)
C37 C36 C41 112.2(2)
C37 C36 B1 128.3(2)
C41 C36 B1 119.1(2)
F11 C37 C38 114.7(2)
F11 C37 C36 120.6(2)
C38 C37 C36 124.7(3)
F12 C38 C39 119.7(3)
F12 C38 C37 120.4(3)
C39 C38 C37 119.9(2)
F13 C39 C38 120.5(3)
F13 C39 C40 121.1(3)
C38 C39 C40 118.4(3)
F14 C40 C41 121.0(2)
F14 C40 C39 119.5(3)
C41 C40 C39 119.5(3)
C40 C41 F15 116.1(2)
C40 C41 C36 125.3(2)
F15 C41 C36 118.6(2)
C43 C42 C47 112.9(2)
C43 C42 B1 127.0(2)
C47 C42 B1 119.6(2)
F16 C43 C44 114.9(2)
F16 C43 C42 121.3(2)
C44 C43 C42 123.8(2)
F17 C44 C45 119.6(2)
F17 C44 C43 119.8(2)
C45 C44 C43 120.6(2)
F18 C45 C44 121.1(3)
F18 C45 C46 120.4(3)
C44 C45 C46 118.5(2)
F19 C46 C47 120.8(3)
F19 C46 C45 120.0(2)
C47 C46 C45 119.2(3)
F20 C47 C46 115.7(2)
F20 C47 C42 119.2(2)
C46 C47 C42 125.1(2)
C36 B1 C30 113.9(2)
C36 B1 C42 113.8(2)
C30 B1 C42 101.3(2)
C36 B1 C24 102.4(2)
C30 B1 C24 112.7(2)
C42 B1 C24 113.2(2)
C7 C8 C9 108.5(3)
C7 C8 Ti1 72.68(18)
C9 C8 Ti1 74.33(18)
C9 C10 C6 108.9(3)
C9 C10 Ti1 73.22(19)
C6 C10 Ti1 70.83(18)
C10 C9 C8 107.5(3)
C10 C9 Ti1 73.33(19)
C8 C9 Ti1 71.48(19)

loop_
_geom_bond_atom_site_label_1
_geom_bond_atom_site_label_2
_geom_bond_distance
Ti1 O1 2.0156(18)
Ti1 Cl 2.3171(9)
Ti1 C3 2.347(3)
Ti1 C6 2.352(3)
Ti1 C7 2.362(3)
Ti1 C8 2.367(3)
Ti1 C2 2.372(3)
Ti1 C5 2.386(3)
Ti1 C1 2.387(3)
Ti1 C4 2.393(3)
Ti1 C9 2.404(3)
Ti1 C10 2.405(3)
P1 C12 1.876(3)
P1 C20 1.890(3)
P1 C16 1.895(3)
P1 C11 1.896(3)
F1 C25 1.363(3)
F2 C26 1.359(3)
F3 C27 1.346(3)
F4 C28 1.349(3)
F5 C29 1.354(3)
F6 C31 1.353(3)
F7 C32 1.349(3)
F8 C33 1.352(3)
F9 C34 1.355(3)
F10 C35 1.356(3)
F11 C37 1.363(3)
F12 C38 1.356(3)
F13 C39 1.346(3)
F14 C40 1.345(3)
F15 C41 1.367(3)
F16 C43 1.354(3)
F17 C44 1.355(3)
F18 C45 1.337(3)
F19 C46 1.352(3)
F20 C47 1.360(3)
O1 C11 1.270(3)
O2 C11 1.220(3)
C1 C2 1.384(5)
C1 C5 1.395(5)
C2 C3 1.419(5)
C3 C4 1.382(5)
C4 C5 1.405(5)
C6 C10 1.400(5)
C6 C7 1.405(4)
C7 C8 1.391(5)
C12 C15 1.538(4)
C12 C13 1.538(4)
C12 C14 1.542(4)
C16 C17 1.524(4)
C16 C19 1.540(4)
C16 C18 1.549(4)
C20 C22 1.532(4)
C20 C23 1.533(4)
C20 C21 1.535(4)
C24 C25 1.383(3)
C24 C29 1.392(3)
C24 B1 1.659(4)
C25 C26 1.376(4)
C26 C27 1.364(4)
C27 C28 1.377(4)
C28 C29 1.373(4)
C30 C31 1.381(4)
C30 C35 1.396(4)
C30 B1 1.653(4)
C31 C32 1.382(4)
C32 C33 1.366(4)
C33 C34 1.373(4)
C34 C35 1.370(4)
C36 C37 1.382(4)
C36 C41 1.395(4)
C36 B1 1.651(4)
C37 C38 1.380(4)
C38 C39 1.370(4)
C39 C40 1.375(4)
C40 C41 1.366(4)
C42 C43 1.386(4)
C42 C47 1.394(4)
C42 B1 1.658(4)
C43 C44 1.386(4)
C44 C45 1.365(4)
C45 C46 1.379(4)
C46 C47 1.376(4)
C8 C9 1.403(5)
C10 C9 1.384(5)
